data_7151114
loop_
_publ_author_name
'Nikitin, Kirill'
'M\"uller-Bunz, Helge'
'Ortin, Yannick'
'McGlinchey, Michael J.'

_publ_section_title
;
 Joining the rings: the preparation of 2- and 3-indenyl-triptycenes,
 and curious related processes.
;
_journal_issue 12
_journal_name_full 'Organic &amp; biomolecular chemistry'
_journal_page_first 1952
_journal_page_last 1960
_journal_paper_doi 10.1039/b703437g
_journal_volume 5
_journal_year 2007
_chemical_formula_sum 'C15 H11 Br'
_chemical_formula_weight 271.15
_chemical_name_systematic
;
?
;
_space_group_IT_number 7
_symmetry_cell_setting monoclinic
_symmetry_space_group_name_Hall 'P -2yc'
_symmetry_space_group_name_H-M 'P 1 c 1'
_atom_sites_solution_hydrogens geom
_atom_sites_solution_primary direct
_atom_sites_solution_secondary difmap
_audit_creation_method SHELXL-97
_cell_angle_alpha 90.00
_cell_angle_beta 96.153(6)
_cell_angle_gamma 90.00
_cell_formula_units_Z 4
_cell_length_a 11.407(2)
_cell_length_b 9.859(2)
_cell_length_c 10.146(2)
_cell_measurement_reflns_used 2835
_cell_measurement_temperature 100(2)
_cell_measurement_theta_max 30.00
_cell_measurement_theta_min 2.74
_cell_volume 1134.5(4)
_computing_cell_refinement 'Bruker SMART'
_computing_data_collection 'Bruker SMART'
_computing_data_reduction 'Bruker SAINT'
_computing_molecular_graphics 'Bruker SHELXTL'
_computing_publication_material 'Bruker SHELXTL'
_computing_structure_refinement 'SHELXL-97 (Sheldrick, 1997)'
_computing_structure_solution 'SHELXS-97 (Sheldrick, 1990)'
_diffrn_ambient_temperature 100(2)
_diffrn_measured_fraction_theta_full 0.999
_diffrn_measured_fraction_theta_max 0.999
_diffrn_measurement_device_type 'CCD area detector'
_diffrn_measurement_method 'phi and omega scans'
_diffrn_radiation_monochromator graphite
_diffrn_radiation_source 'fine-focus sealed tube'
_diffrn_radiation_type MoK\a
_diffrn_radiation_wavelength 0.71073
_diffrn_reflns_av_R_equivalents 0.0744
_diffrn_reflns_av_sigmaI/netI 0.0936
_diffrn_reflns_limit_h_max 14
_diffrn_reflns_limit_h_min -15
_diffrn_reflns_limit_k_max 13
_diffrn_reflns_limit_k_min -13
_diffrn_reflns_limit_l_max 13
_diffrn_reflns_limit_l_min -13
_diffrn_reflns_number 10468
_diffrn_reflns_theta_full 28.00
_diffrn_reflns_theta_max 28.00
_diffrn_reflns_theta_min 1.80
_exptl_absorpt_coefficient_mu 3.589
_exptl_absorpt_correction_T_max 0.5338
_exptl_absorpt_correction_T_min 0.3237
_exptl_absorpt_correction_type multi-scan
_exptl_absorpt_process_details TWINABS
_exptl_crystal_colour yellow
_exptl_crystal_density_diffrn 1.587
_exptl_crystal_density_method 'not measured'
_exptl_crystal_description chunk
_exptl_crystal_F_000 544
_exptl_crystal_size_max 0.30
_exptl_crystal_size_mid 0.30
_exptl_crystal_size_min 0.20
_refine_diff_density_max 1.012
_refine_diff_density_min -1.991
_refine_diff_density_rms 0.200
_refine_ls_abs_structure_details 'Flack H D (1983), Acta Cryst. A39, 876-881'
_refine_ls_abs_structure_Flack 0.164(18)
_refine_ls_extinction_method none
_refine_ls_goodness_of_fit_ref 1.098
_refine_ls_hydrogen_treatment constr
_refine_ls_matrix_type full
_refine_ls_number_parameters 290
_refine_ls_number_reflns 5339
_refine_ls_number_restraints 88
_refine_ls_restrained_S_all 1.096
_refine_ls_R_factor_all 0.0890
_refine_ls_R_factor_gt 0.0597
_refine_ls_shift/su_max 0.001
_refine_ls_shift/su_mean 0.000
_refine_ls_structure_factor_coef Fsqd
_refine_ls_weighting_details 'calc w=1/[\s^2^(Fo^2^)+(0.1258P)^2^+0.0000P] where P=(Fo^2^+2Fc^2^)/3'
_refine_ls_weighting_scheme calc
_refine_ls_wR_factor_gt 0.1477
_refine_ls_wR_factor_ref 0.1998
_reflns_number_gt 4177
_reflns_number_total 5339
_reflns_threshold_expression >2sigma(I)
_cod_data_source_file b703437g.txt
_cod_data_source_block mjm130_4
_cod_depositor_comments
;
The following automatic conversions were performed:
'_symmetry_cell_setting' value 'Monoclinic' changed to 'monoclinic'
according to '/home/saulius/struct/CIF-dictionaries/cif_core.dic'
dictionary named 'cif_core.dic' version 2.4.1 from 2010-06-29.

Automatic conversion script
Id: cif_fix_enum 1527 2010-12-29 10:47:43Z saulius 
;
_cod_original_sg_symbol_H-M Pc
_cod_database_code 7151114

loop_
_symmetry_equiv_pos_as_xyz
'x, y, z'
'x, -y, z+1/2'

loop_
_atom_site_label
_atom_site_type_symbol
_atom_site_fract_x
_atom_site_fract_y
_atom_site_fract_z
_atom_site_U_iso_or_equiv
_atom_site_adp_type
_atom_site_occupancy
_atom_site_symmetry_multiplicity
_atom_site_calc_flag
_atom_site_refinement_flags
_atom_site_disorder_assembly
_atom_site_disorder_group
C3 C 0.3136(6) 0.7223(7) 0.5920(6) 0.0174(12) Uani 1 1 d U . .
H1 H 0.3564 0.8037 0.5822 0.021 Uiso 1 1 calc R . .
C2 C 0.3424(7) 0.6190(8) 0.6827(8) 0.0181(15) Uani 1 1 d U . .
C1 C 0.2543(6) 0.5124(7) 0.6732(7) 0.0222(14) Uani 1 1 d U . .
H3A H 0.2169 0.5046 0.7565 0.027 Uiso 1 1 calc R . .
H3B H 0.2896 0.4239 0.6535 0.027 Uiso 1 1 calc R . .
C7A C 0.1657(6) 0.5578(7) 0.5595(7) 0.0178(13) Uani 1 1 d U . .
C7 C 0.0649(6) 0.4933(8) 0.5036(7) 0.0216(13) Uani 1 1 d U . .
H5 H 0.0417 0.4077 0.5351 0.026 Uiso 1 1 calc R . .
C6 C -0.0016(6) 0.5592(8) 0.3987(7) 0.0197(14) Uani 1 1 d U . .
H6 H -0.0713 0.5175 0.3580 0.024 Uiso 1 1 calc R . .
C5 C 0.0329(7) 0.6861(7) 0.3524(8) 0.0223(14) Uani 1 1 d U . .
H7 H -0.0142 0.7296 0.2819 0.027 Uiso 1 1 calc R . .
C4 C 0.1333(7) 0.7467(7) 0.4083(7) 0.0243(14) Uani 1 1 d U . .
H8 H 0.1566 0.8324 0.3772 0.029 Uiso 1 1 calc R . .
C3A C 0.2029(7) 0.6803(8) 0.5135(7) 0.0176(14) Uani 1 1 d U . .
C8 C 0.4451(6) 0.6201(6) 0.7865(7) 0.0127(12) Uani 1 1 d U . .
C9 C 0.5384(6) 0.7144(7) 0.7801(7) 0.0171(13) Uani 1 1 d U . .
H11 H 0.5353 0.7783 0.7097 0.021 Uiso 1 1 calc R . .
C10 C 0.6326(6) 0.7132(7) 0.8756(7) 0.0219(14) Uani 1 1 d U . .
H12 H 0.6936 0.7779 0.8699 0.026 Uiso 1 1 calc R . .
C11 C 0.6433(11) 0.6219(11) 0.9805(13) 0.044(2) Uani 1 1 d U . .
C12 C 0.5453(6) 0.5309(7) 0.9904(7) 0.0207(13) Uani 1 1 d U . .
H14 H 0.5454 0.4719 1.0644 0.025 Uiso 1 1 calc R . .
C13 C 0.4505(6) 0.5296(7) 0.8915(6) 0.0177(13) Uani 1 1 d U . .
H15 H 0.3887 0.4657 0.8962 0.021 Uiso 1 1 calc R . .
Br1 Br 0.76562(6) 0.62747(9) 1.11431(6) 0.0284(3) Uani 1 1 d U . .
C16 C 0.8986(6) 0.7668(7) 0.6689(7) 0.0191(13) Uani 1 1 d U . .
H16A H 0.8884 0.6755 0.7065 0.023 Uiso 1 1 calc R . .
H16B H 0.9646 0.7644 0.6130 0.023 Uiso 1 1 calc R . .
C17 C 0.9188(6) 0.8686(7) 0.7733(7) 0.0125(14) Uani 1 1 d U . .
C18 C 0.8328(6) 0.9702(7) 0.7617(7) 0.0192(13) Uani 1 1 d U . .
H18 H 0.8285 1.0469 0.8176 0.023 Uiso 1 1 calc R . .
C19 C 0.7506(6) 0.9342(8) 0.6459(7) 0.0176(13) Uani 1 1 d U . .
C20 C 0.6509(6) 0.9997(7) 0.5882(7) 0.0202(13) Uani 1 1 d U . .
H20 H 0.6265 1.0835 0.6226 0.024 Uiso 1 1 calc R . .
C21 C 0.5864(7) 0.9395(8) 0.4775(8) 0.0223(14) Uani 1 1 d U . .
H21 H 0.5177 0.9837 0.4372 0.027 Uiso 1 1 calc R . .
C22 C 0.6207(7) 0.8165(7) 0.4253(8) 0.0217(14) Uani 1 1 d U . .
H22 H 0.5746 0.7763 0.3520 0.026 Uiso 1 1 calc R . .
C23 C 0.7251(6) 0.7520(7) 0.4828(7) 0.0214(13) Uani 1 1 d U . .
H23 H 0.7509 0.6692 0.4477 0.026 Uiso 1 1 calc R . .
C24 C 0.7897(7) 0.8135(8) 0.5931(7) 0.0183(13) Uani 1 1 d U . .
C25 C 1.0253(6) 0.8673(6) 0.8781(7) 0.0107(11) Uani 1 1 d U . .
C26 C 1.1286(6) 0.8035(7) 0.8521(7) 0.0192(13) Uani 1 1 d U . .
H26 H 1.1320 0.7557 0.7713 0.023 Uiso 1 1 calc R . .
C27 C 1.2266(6) 0.8100(7) 0.9449(7) 0.0209(13) Uani 1 1 d U . .
H27 H 1.2996 0.7735 0.9245 0.025 Uiso 1 1 calc R . .
C28 C 1.2189(11) 0.8702(10) 1.0692(11) 0.041(2) Uani 1 1 d U . .
C29 C 1.1154(6) 0.9380(7) 1.0902(7) 0.0234(14) Uani 1 1 d U . .
H29 H 1.1119 0.9888 1.1692 0.028 Uiso 1 1 calc R . .
C30 C 1.0187(6) 0.9322(7) 0.9977(7) 0.0192(13) Uani 1 1 d U . .
H30 H 0.9468 0.9730 1.0159 0.023 Uiso 1 1 calc R . .
Br2 Br 1.35513(5) 0.88412(9) 1.18928(5) 0.0249(2) Uani 1 1 d U . .

loop_
_atom_site_aniso_label
_atom_site_aniso_U_11
_atom_site_aniso_U_22
_atom_site_aniso_U_33
_atom_site_aniso_U_23
_atom_site_aniso_U_13
_atom_site_aniso_U_12
C3 0.016(3) 0.023(3) 0.013(3) 0.001(2) 0.000(2) 0.000(2)
C2 0.018(4) 0.028(4) 0.006(3) -0.004(3) -0.008(3) 0.007(3)
C1 0.023(4) 0.020(3) 0.023(3) -0.001(2) -0.003(3) -0.006(3)
C7A 0.020(3) 0.022(3) 0.012(3) -0.003(2) 0.005(2) 0.000(3)
C7 0.010(3) 0.033(4) 0.021(3) -0.005(3) -0.003(2) 0.001(3)
C6 0.009(3) 0.032(4) 0.018(3) 0.001(3) 0.002(2) -0.001(3)
C5 0.023(4) 0.017(3) 0.025(4) 0.003(3) -0.003(3) 0.000(3)
C4 0.029(4) 0.019(3) 0.025(4) 0.001(3) 0.001(3) 0.005(3)
C3A 0.022(4) 0.021(3) 0.009(3) -0.006(3) 0.001(2) -0.001(3)
C8 0.011(3) 0.014(3) 0.012(3) -0.004(2) -0.002(2) 0.000(2)
C9 0.020(3) 0.015(3) 0.016(3) 0.005(2) 0.001(2) 0.000(2)
C10 0.020(3) 0.028(4) 0.018(3) -0.004(3) 0.001(2) -0.007(3)
C11 0.039(5) 0.050(6) 0.043(5) 0.009(4) 0.001(4) -0.004(4)
C12 0.020(3) 0.021(3) 0.021(3) 0.006(3) -0.001(2) 0.000(2)
C13 0.018(3) 0.024(3) 0.012(3) 0.005(2) 0.005(2) 0.002(2)
Br1 0.0255(5) 0.0328(5) 0.0245(5) 0.0000(3) -0.0091(4) 0.0008(3)
C16 0.021(3) 0.021(3) 0.015(3) 0.003(2) -0.002(2) -0.003(2)
C17 0.009(3) 0.020(4) 0.008(3) 0.001(2) -0.004(2) -0.009(2)
C18 0.011(3) 0.021(3) 0.025(3) -0.001(3) 0.001(2) 0.000(2)
C19 0.014(3) 0.027(4) 0.012(3) 0.000(3) 0.004(2) 0.002(3)
C20 0.011(3) 0.028(3) 0.021(3) 0.006(3) -0.003(2) 0.003(2)
C21 0.015(3) 0.035(4) 0.017(3) 0.001(3) 0.004(2) 0.010(3)
C22 0.026(4) 0.011(3) 0.027(4) 0.002(3) -0.001(3) 0.002(3)
C23 0.022(3) 0.022(3) 0.020(3) 0.003(2) -0.001(3) -0.006(3)
C24 0.021(3) 0.018(3) 0.015(3) 0.004(3) 0.002(2) -0.002(3)
C25 0.010(3) 0.011(3) 0.012(3) 0.002(2) 0.003(2) -0.003(2)
C26 0.019(3) 0.023(3) 0.015(3) -0.004(2) 0.001(2) 0.000(3)
C27 0.018(3) 0.024(3) 0.021(3) -0.004(3) 0.002(2) -0.001(3)
C28 0.049(5) 0.041(6) 0.032(5) 0.004(4) -0.008(4) 0.001(4)
C29 0.029(4) 0.028(4) 0.013(3) -0.005(2) 0.001(3) 0.002(3)
C30 0.009(3) 0.023(3) 0.024(3) -0.003(3) -0.004(2) 0.002(2)
Br2 0.0186(4) 0.0320(4) 0.0224(5) -0.0014(3) -0.0058(3) -0.0011(4)

loop_
_atom_type_symbol
_atom_type_description
_atom_type_scat_dispersion_real
_atom_type_scat_dispersion_imag
_atom_type_scat_source
C C 0.0033 0.0016 'International Tables Vol C Tables 4.2.6.8 and 6.1.1.4'
H H 0.0000 0.0000 'International Tables Vol C Tables 4.2.6.8 and 6.1.1.4'
Br Br -0.2901 2.4595 'International Tables Vol C Tables 4.2.6.8 and 6.1.1.4'

loop_
_geom_angle_atom_site_label_1
_geom_angle_atom_site_label_2
_geom_angle_atom_site_label_3
_geom_angle
_geom_angle_site_symmetry_1
_geom_angle_site_symmetry_3
_geom_angle_publ_flag
C2 C3 C3A 106.2(7) . . ?
C2 C3 H1 126.9 . . ?
C3A C3 H1 126.9 . . ?
C3 C2 C1 112.0(7) . . ?
C3 C2 C8 125.2(7) . . ?
C1 C2 C8 122.6(6) . . ?
C2 C1 C7A 103.7(6) . . ?
C2 C1 H3A 111.0 . . ?
C7A C1 H3A 111.0 . . ?
C2 C1 H3B 111.0 . . ?
C7A C1 H3B 111.0 . . ?
H3A C1 H3B 109.0 . . ?
C3A C7A C7 122.5(7) . . ?
C3A C7A C1 108.2(6) . . ?
C7 C7A C1 129.3(7) . . ?
C7A C7 C6 117.3(7) . . ?
C7A C7 H5 121.4 . . ?
C6 C7 H5 121.4 . . ?
C7 C6 C5 121.3(6) . . ?
C7 C6 H6 119.4 . . ?
C5 C6 H6 119.4 . . ?
C4 C5 C6 120.3(7) . . ?
C4 C5 H7 119.9 . . ?
C6 C5 H7 119.9 . . ?
C5 C4 C3A 119.2(7) . . ?
C5 C4 H8 120.4 . . ?
C3A C4 H8 120.4 . . ?
C7A C3A C4 119.4(7) . . ?
C7A C3A C3 109.8(7) . . ?
C4 C3A C3 130.7(7) . . ?
C13 C8 C9 119.0(6) . . ?
C13 C8 C2 120.4(6) . . ?
C9 C8 C2 120.6(6) . . ?
C10 C9 C8 119.9(6) . . ?
C10 C9 H11 120.1 . . ?
C8 C9 H11 120.1 . . ?
C9 C10 C11 123.1(8) . . ?
C9 C10 H12 118.5 . . ?
C11 C10 H12 118.5 . . ?
C10 C11 C12 116.7(10) . . ?
C10 C11 Br1 122.9(8) . . ?
C12 C11 Br1 119.9(8) . . ?
C13 C12 C11 120.2(7) . . ?
C13 C12 H14 119.9 . . ?
C11 C12 H14 119.9 . . ?
C8 C13 C12 121.0(6) . . ?
C8 C13 H15 119.5 . . ?
C12 C13 H15 119.5 . . ?
C17 C16 C24 103.0(6) . . ?
C17 C16 H16A 111.2 . . ?
C24 C16 H16A 111.2 . . ?
C17 C16 H16B 111.2 . . ?
C24 C16 H16B 111.2 . . ?
H16A C16 H16B 109.1 . . ?
C18 C17 C16 112.1(6) . . ?
C18 C17 C25 124.3(6) . . ?
C16 C17 C25 123.5(6) . . ?
C17 C18 C19 106.1(6) . . ?
C17 C18 H18 127.0 . . ?
C19 C18 H18 127.0 . . ?
C20 C19 C24 121.2(7) . . ?
C20 C19 C18 130.7(7) . . ?
C24 C19 C18 108.1(7) . . ?
C19 C20 C21 118.5(7) . . ?
C19 C20 H20 120.8 . . ?
C21 C20 H20 120.8 . . ?
C22 C21 C20 121.7(7) . . ?
C22 C21 H21 119.1 . . ?
C20 C21 H21 119.1 . . ?
C21 C22 C23 119.3(7) . . ?
C21 C22 H22 120.3 . . ?
C23 C22 H22 120.3 . . ?
C24 C23 C22 118.6(7) . . ?
C24 C23 H23 120.7 . . ?
C22 C23 H23 120.7 . . ?
C19 C24 C23 120.6(7) . . ?
C19 C24 C16 110.7(7) . . ?
C23 C24 C16 128.6(7) . . ?
C30 C25 C26 120.4(6) . . ?
C30 C25 C17 119.6(6) . . ?
C26 C25 C17 120.0(6) . . ?
C27 C26 C25 119.4(6) . . ?
C27 C26 H26 120.3 . . ?
C25 C26 H26 120.3 . . ?
C26 C27 C28 120.5(8) . . ?
C26 C27 H27 119.8 . . ?
C28 C27 H27 119.8 . . ?
C29 C28 C27 118.4(9) . . ?
C29 C28 Br2 121.5(8) . . ?
C27 C28 Br2 119.2(8) . . ?
C30 C29 C28 120.5(7) . . ?
C30 C29 H29 119.7 . . ?
C28 C29 H29 119.7 . . ?
C29 C30 C25 120.4(6) . . ?
C29 C30 H30 119.8 . . ?
C25 C30 H30 119.8 . . ?

loop_
_geom_bond_atom_site_label_1
_geom_bond_atom_site_label_2
_geom_bond_distance
_geom_bond_site_symmetry_2
_geom_bond_publ_flag
C3 C2 1.388(10) . ?
C3 C3A 1.478(10) . ?
C3 H1 0.9500 . ?
C2 C1 1.450(11) . ?
C2 C8 1.489(10) . ?
C1 C7A 1.518(10) . ?
C1 H3A 0.9900 . ?
C1 H3B 0.9900 . ?
C7A C3A 1.377(11) . ?
C7A C7 1.382(9) . ?
C7 C6 1.399(9) . ?
C7 H5 0.9500 . ?
C6 C5 1.407(10) . ?
C6 H6 0.9500 . ?
C5 C4 1.361(10) . ?
C5 H7 0.9500 . ?
C4 C3A 1.420(10) . ?
C4 H8 0.9500 . ?
C8 C13 1.386(9) . ?
C8 C9 1.420(9) . ?
C9 C10 1.368(10) . ?
C9 H11 0.9500 . ?
C10 C11 1.390(13) . ?
C10 H12 0.9500 . ?
C11 C12 1.445(13) . ?
C11 Br1 1.840(13) . ?
C12 C13 1.394(10) . ?
C12 H14 0.9500 . ?
C13 H15 0.9500 . ?
C16 C17 1.460(9) . ?
C16 C24 1.463(10) . ?
C16 H16A 0.9900 . ?
C16 H16B 0.9900 . ?
C17 C18 1.398(10) . ?
C17 C25 1.526(10) . ?
C18 C19 1.466(10) . ?
C18 H18 0.9500 . ?
C19 C20 1.383(9) . ?
C19 C24 1.398(11) . ?
C20 C21 1.407(10) . ?
C20 H20 0.9500 . ?
C21 C22 1.396(11) . ?
C21 H21 0.9500 . ?
C22 C23 1.419(10) . ?
C22 H22 0.9500 . ?
C23 C24 1.409(10) . ?
C23 H23 0.9500 . ?
C25 C30 1.381(9) . ?
C25 C26 1.385(9) . ?
C26 C27 1.385(9) . ?
C26 H26 0.9500 . ?
C27 C28 1.405(13) . ?
C27 H27 0.9500 . ?
C28 C29 1.393(14) . ?
C28 Br2 1.874(12) . ?
C29 C30 1.371(9) . ?
C29 H29 0.9500 . ?
C30 H30 0.9500 . ?

loop_
_geom_torsion_atom_site_label_1
_geom_torsion_atom_site_label_2
_geom_torsion_atom_site_label_3
_geom_torsion_atom_site_label_4
_geom_torsion
_geom_torsion_site_symmetry_1
_geom_torsion_site_symmetry_2
_geom_torsion_site_symmetry_3
_geom_torsion_site_symmetry_4
_geom_torsion_publ_flag
C3A C3 C2 C1 -2.4(9) . . . . ?
C3A C3 C2 C8 -177.4(7) . . . . ?
C3 C2 C1 C7A 2.1(8) . . . . ?
C8 C2 C1 C7A 177.2(6) . . . . ?
C2 C1 C7A C3A -0.9(8) . . . . ?
C2 C1 C7A C7 177.8(7) . . . . ?
C3A C7A C7 C6 -1.6(10) . . . . ?
C1 C7A C7 C6 179.8(7) . . . . ?
C7A C7 C6 C5 -0.1(10) . . . . ?
C7 C6 C5 C4 0.9(11) . . . . ?
C6 C5 C4 C3A 0.1(11) . . . . ?
C7 C7A C3A C4 2.6(11) . . . . ?
C1 C7A C3A C4 -178.6(6) . . . . ?
C7 C7A C3A C3 -179.3(6) . . . . ?
C1 C7A C3A C3 -0.5(8) . . . . ?
C5 C4 C3A C7A -1.8(11) . . . . ?
C5 C4 C3A C3 -179.4(7) . . . . ?
C2 C3 C3A C7A 1.8(8) . . . . ?
C2 C3 C3A C4 179.6(7) . . . . ?
C3 C2 C8 C13 164.2(7) . . . . ?
C1 C2 C8 C13 -10.3(10) . . . . ?
C3 C2 C8 C9 -15.3(11) . . . . ?
C1 C2 C8 C9 170.3(7) . . . . ?
C13 C8 C9 C10 1.2(10) . . . . ?
C2 C8 C9 C10 -179.4(6) . . . . ?
C8 C9 C10 C11 0.6(12) . . . . ?
C9 C10 C11 C12 -3.8(14) . . . . ?
C9 C10 C11 Br1 -176.1(7) . . . . ?
C10 C11 C12 C13 5.3(13) . . . . ?
Br1 C11 C12 C13 177.8(6) . . . . ?
C9 C8 C13 C12 0.4(10) . . . . ?
C2 C8 C13 C12 -179.0(6) . . . . ?
C11 C12 C13 C8 -3.7(11) . . . . ?
C24 C16 C17 C18 -1.3(8) . . . . ?
C24 C16 C17 C25 -178.3(5) . . . . ?
C16 C17 C18 C19 0.8(8) . . . . ?
C25 C17 C18 C19 177.7(6) . . . . ?
C17 C18 C19 C20 -178.9(7) . . . . ?
C17 C18 C19 C24 0.2(8) . . . . ?
C24 C19 C20 C21 2.4(11) . . . . ?
C18 C19 C20 C21 -178.6(7) . . . . ?
C19 C20 C21 C22 0.0(11) . . . . ?
C20 C21 C22 C23 -1.8(11) . . . . ?
C21 C22 C23 C24 1.3(11) . . . . ?
C20 C19 C24 C23 -3.0(11) . . . . ?
C18 C19 C24 C23 177.9(6) . . . . ?
C20 C19 C24 C16 178.1(6) . . . . ?
C18 C19 C24 C16 -1.0(8) . . . . ?
C22 C23 C24 C19 1.1(10) . . . . ?
C22 C23 C24 C16 179.7(7) . . . . ?
C17 C16 C24 C19 1.4(8) . . . . ?
C17 C16 C24 C23 -177.4(7) . . . . ?
C18 C17 C25 C30 26.9(9) . . . . ?
C16 C17 C25 C30 -156.4(7) . . . . ?
C18 C17 C25 C26 -151.8(7) . . . . ?
C16 C17 C25 C26 24.8(9) . . . . ?
C30 C25 C26 C27 -2.6(10) . . . . ?
C17 C25 C26 C27 176.2(6) . . . . ?
C25 C26 C27 C28 5.6(11) . . . . ?
C26 C27 C28 C29 -8.1(13) . . . . ?
C26 C27 C28 Br2 -177.3(6) . . . . ?
C27 C28 C29 C30 7.7(13) . . . . ?
Br2 C28 C29 C30 176.6(6) . . . . ?
C28 C29 C30 C25 -4.8(11) . . . . ?
C26 C25 C30 C29 2.2(10) . . . . ?
C17 C25 C30 C29 -176.6(6) . . . . ?
